data_1563547
loop_
_publ_author_name
'Sigmon, Ginger E.'
'Burns, Peter C.'

_publ_section_title
;
 Crystal chemistry of thorium nitrates and chromates
;
_journal_issue 7
_journal_name_full 'Journal of Solid State Chemistry'
_journal_page_first 1604
_journal_page_last 1608
_journal_paper_doi 10.1016/j.jssc.2010.04.042
_journal_volume 183
_journal_year 2010
_chemical_formula_moiety 'Th4+, (NO3)-, (OH)-, (H2O)'
_chemical_formula_sum 'H6 N2 O10 Th'
_chemical_formula_weight 426.11
_chemical_name_systematic
; 
Thorium nitrate hydroxide hydrate
;
_space_group_IT_number 15
_space_group_name_Hall '-C 2yc'
_space_group_name_H-M_alt 'C 1 2/c 1'
_symmetry_cell_setting monoclinic
_symmetry_space_group_name_H-M 'C 1 2/c 1'
_atom_sites_solution_hydrogens geom
_atom_sites_solution_primary direct
_atom_sites_solution_secondary difmap
_audit_creation_method SHELXL-97
_cell_angle_alpha 90.00
_cell_angle_beta 101.014(2)
_cell_angle_gamma 90.00
_cell_formula_units_Z 4
_cell_length_a 14.0502(11)
_cell_length_b 8.9916(7)
_cell_length_c 5.9539(5)
_cell_measurement_temperature 110(2)
_cell_volume 738.32(10)
_computing_cell_refinement 'SMART-NT v5.0'
_computing_data_collection 'SMART-NT v5.0'
_computing_data_reduction 'SMART-NT v5.0'
_computing_molecular_graphics 'CrystalMaker v2.1'
_computing_structure_refinement 'SHELXL-97 (Sheldrick, 1997)'
_computing_structure_solution 'SHELXS-97 (Sheldrick, 1990)'
_diffrn_ambient_temperature 110(2)
_diffrn_measured_fraction_theta_full 0.982
_diffrn_measured_fraction_theta_max 0.982
_diffrn_measurement_device_type 'Bruker PLATFORM with a SMART CCD detector'
_diffrn_measurement_method \w
_diffrn_radiation_monochromator graphite
_diffrn_radiation_source 'fine-focus sealed tube'
_diffrn_radiation_type MoK\a
_diffrn_radiation_wavelength 0.71073
_diffrn_reflns_av_R_equivalents 0.0715
_diffrn_reflns_av_sigmaI/netI 0.0441
_diffrn_reflns_limit_h_max 22
_diffrn_reflns_limit_h_min -21
_diffrn_reflns_limit_k_max 14
_diffrn_reflns_limit_k_min -14
_diffrn_reflns_limit_l_max 9
_diffrn_reflns_limit_l_min -9
_diffrn_reflns_number 7441
_diffrn_reflns_theta_full 34.51
_diffrn_reflns_theta_max 34.51
_diffrn_reflns_theta_min 2.70
_exptl_absorpt_coefficient_mu 20.245
_exptl_absorpt_correction_T_max 0.451
_exptl_absorpt_correction_T_min 0.146
_exptl_absorpt_correction_type psi-scan
_exptl_absorpt_process_details XPREP
_exptl_crystal_colour clear
_exptl_crystal_density_diffrn 3.833
_exptl_crystal_density_method 'not measured'
_exptl_crystal_description blocky
_exptl_crystal_F_000 760
_exptl_crystal_size_max 0.150
_exptl_crystal_size_mid 0.100
_exptl_crystal_size_min 0.100
_refine_diff_density_max 1.971
_refine_diff_density_min -1.618
_refine_diff_density_rms 0.277
_refine_ls_extinction_method none
_refine_ls_goodness_of_fit_ref 0.985
_refine_ls_hydrogen_treatment mixed
_refine_ls_matrix_type full
_refine_ls_number_parameters 69
_refine_ls_number_reflns 1541
_refine_ls_number_restraints 3
_refine_ls_restrained_S_all 0.986
_refine_ls_R_factor_all 0.0219
_refine_ls_R_factor_gt 0.0210
_refine_ls_shift/su_max 0.033
_refine_ls_shift/su_mean 0.002
_refine_ls_structure_factor_coef Fsqd
_refine_ls_weighting_details 'calc w=1/[\s^2^(Fo^2^)+(0.0135P)^2^+0.0000P] where P=(Fo^2^+2Fc^2^)/3'
_refine_ls_weighting_scheme calc
_refine_ls_wR_factor_gt 0.0426
_refine_ls_wR_factor_ref 0.0430
_reflns_number_gt 1486
_reflns_number_total 1541
_reflns_threshold_expression >2sigma(I)
_cod_data_source_file JSSC-2010-183-1604.CIF
_cod_data_source_block 1
_cod_original_sg_symbol_H-M C2/c
_cod_database_code 1563547

loop_
_symmetry_equiv_pos_as_xyz
'x, y, z'
'-x, y, -z+1/2'
'x+1/2, y+1/2, z'
'-x+1/2, y+1/2, -z+1/2'
'-x, -y, -z'
'x, -y, z-1/2'
'-x+1/2, -y+1/2, -z'
'x+1/2, -y+1/2, z-1/2'

loop_
_atom_site_label
_atom_site_type_symbol
_atom_site_fract_x
_atom_site_fract_y
_atom_site_fract_z
_atom_site_U_iso_or_equiv
_atom_site_adp_type
_atom_site_occupancy
_atom_site_symmetry_multiplicity
_atom_site_calc_flag
_atom_site_refinement_flags
_atom_site_disorder_assembly
_atom_site_disorder_group
Th1 Th 0.0000 0.352959(15) 0.7500 0.00748(5) Uani 1 2 d S . .
O1 O -0.08492(16) 0.5335(2) 0.5131(4) 0.0099(4) Uani 1 1 d D . .
O2 O 0.08988(17) 0.2181(2) 1.1099(4) 0.0129(4) Uani 1 1 d D . .
O3 O 0.07830(17) 0.1055(3) 0.6352(4) 0.0126(4) Uani 1 1 d . . .
O4 O 0.19625(17) 0.2581(2) 0.7538(4) 0.0147(4) Uani 1 1 d . . .
O5 O 0.22430(17) 0.0457(3) 0.6031(5) 0.0173(5) Uani 1 1 d . . .
N1 N 0.1686(2) 0.1346(3) 0.6625(5) 0.0101(5) Uani 1 1 d . . .
H1 H 0.1580(15) 0.207(6) 1.130(9) 0.030 Uiso 1 1 d D . .
H2 H 0.069(4) 0.123(3) 1.138(10) 0.030 Uiso 1 1 d D . .
H3 H -0.1491(18) 0.548(5) 0.530(9) 0.030 Uiso 1 1 d D . .

loop_
_atom_site_aniso_label
_atom_site_aniso_U_11
_atom_site_aniso_U_22
_atom_site_aniso_U_33
_atom_site_aniso_U_23
_atom_site_aniso_U_13
_atom_site_aniso_U_12
Th1 0.00738(8) 0.00720(7) 0.00791(7) 0.000 0.00163(5) 0.000
O1 0.0093(10) 0.0098(9) 0.0114(10) 0.0015(7) 0.0035(8) 0.0009(7)
O2 0.0129(11) 0.0119(10) 0.0133(11) 0.0018(8) 0.0005(8) 0.0008(8)
O3 0.0061(10) 0.0142(9) 0.0175(11) -0.0027(9) 0.0024(8) -0.0008(8)
O4 0.0164(12) 0.0107(9) 0.0158(11) 0.0000(8) 0.0002(9) -0.0044(8)
O5 0.0120(11) 0.0151(10) 0.0270(13) 0.0005(10) 0.0092(10) 0.0043(9)
N1 0.0084(12) 0.0099(10) 0.0115(11) 0.0017(8) 0.0011(9) 0.0005(8)

loop_
_atom_type_symbol
_atom_type_description
_atom_type_scat_dispersion_real
_atom_type_scat_dispersion_imag
_atom_type_scat_source
H H 0.0000 0.0000 'International Tables Vol C Tables 4.2.6.8 and 6.1.1.4'
N N 0.0061 0.0033 'International Tables Vol C Tables 4.2.6.8 and 6.1.1.4'
O O 0.0106 0.0060 'International Tables Vol C Tables 4.2.6.8 and 6.1.1.4'
Th Th -7.2400 8.8979 'International Tables Vol C Tables 4.2.6.8 and 6.1.1.4'

loop_
_geom_angle_atom_site_label_1
_geom_angle_atom_site_label_2
_geom_angle_atom_site_label_3
_geom_angle
_geom_angle_site_symmetry_1
_geom_angle_site_symmetry_3
O1 Th1 O1 91.43(11) 2_556 .
O1 Th1 O1 80.54(5) 2_556 5_566
O1 Th1 O1 64.13(9) . 5_566
O1 Th1 O1 64.13(9) 2_556 6_566
O1 Th1 O1 80.54(5) . 6_566
O1 Th1 O1 129.05(10) 5_566 6_566
O1 Th1 O2 161.34(8) 2_556 2_556
O1 Th1 O2 73.17(7) . 2_556
O1 Th1 O2 83.21(8) 5_566 2_556
O1 Th1 O2 121.57(8) 6_566 2_556
O1 Th1 O2 73.17(7) 2_556 .
O1 Th1 O2 161.34(8) . .
O1 Th1 O2 121.57(8) 5_566 .
O1 Th1 O2 83.21(8) 6_566 .
O2 Th1 O2 123.78(10) 2_556 .
O1 Th1 O3 123.83(7) 2_556 .
O1 Th1 O3 128.67(8) . .
O1 Th1 O3 84.51(7) 5_566 .
O1 Th1 O3 145.44(7) 6_566 .
O2 Th1 O3 63.13(7) 2_556 .
O2 Th1 O3 69.80(8) . .
O1 Th1 O3 128.67(8) 2_556 2_556
O1 Th1 O3 123.83(7) . 2_556
O1 Th1 O3 145.44(7) 5_566 2_556
O1 Th1 O3 84.51(7) 6_566 2_556
O2 Th1 O3 69.80(8) 2_556 2_556
O2 Th1 O3 63.13(7) . 2_556
O3 Th1 O3 64.43(10) . 2_556
O1 Th1 O4 126.21(7) 2_556 2_556
O1 Th1 O4 79.78(7) . 2_556
O1 Th1 O4 136.29(7) 5_566 2_556
O1 Th1 O4 62.08(7) 6_566 2_556
O2 Th1 O4 62.45(7) 2_556 2_556
O2 Th1 O4 100.59(7) . 2_556
O3 Th1 O4 101.23(7) . 2_556
O3 Th1 O4 45.94(7) 2_556 2_556
O1 Th1 O4 79.78(7) 2_556 .
O1 Th1 O4 126.21(7) . .
O1 Th1 O4 62.08(7) 5_566 .
O1 Th1 O4 136.29(7) 6_566 .
O2 Th1 O4 100.59(7) 2_556 .
O2 Th1 O4 62.45(7) . .
O3 Th1 O4 45.94(7) . .
O3 Th1 O4 101.23(7) 2_556 .
O4 Th1 O4 145.57(9) 2_556 .
O1 Th1 Th1 32.44(5) 2_556 5_567
O1 Th1 Th1 85.21(5) . 5_567
O1 Th1 Th1 106.24(5) 5_566 5_567
O1 Th1 Th1 31.69(5) 6_566 5_567
O2 Th1 Th1 149.92(5) 2_556 5_567
O2 Th1 Th1 76.14(5) . 5_567
O3 Th1 Th1 144.68(6) . 5_567
O3 Th1 Th1 107.92(5) 2_556 5_567
O4 Th1 Th1 93.77(5) 2_556 5_567
O4 Th1 Th1 109.10(5) . 5_567
O1 Th1 Th1 85.21(5) 2_556 5_566
O1 Th1 Th1 32.44(5) . 5_566
O1 Th1 Th1 31.69(5) 5_566 5_566
O1 Th1 Th1 106.24(5) 6_566 5_566
O2 Th1 Th1 76.14(5) 2_556 5_566
O2 Th1 Th1 149.92(5) . 5_566
O3 Th1 Th1 107.92(5) . 5_566
O3 Th1 Th1 144.68(6) 2_556 5_566
O4 Th1 Th1 109.10(5) 2_556 5_566
O4 Th1 Th1 93.77(5) . 5_566
Th1 Th1 Th1 96.774(9) 5_567 5_566
Th1 O1 Th1 115.87(9) . 5_566
Th1 O1 H3 115(3) . .
Th1 O1 H3 129(3) 5_566 .
Th1 O2 H1 118(3) . .
Th1 O2 H2 118(4) . .
H1 O2 H2 103(4) . .
N1 O3 Th1 104.40(16) . .
N1 O4 Th1 92.36(17) . .
O5 N1 O4 122.6(3) . .
O5 N1 O3 120.5(3) . .
O4 N1 O3 116.9(3) . .

loop_
_geom_bond_atom_site_label_1
_geom_bond_atom_site_label_2
_geom_bond_distance
_geom_bond_site_symmetry_2
Th1 O1 2.325(2) 2_556
Th1 O1 2.325(2) .
Th1 O1 2.374(2) 5_566
Th1 O1 2.374(2) 6_566
Th1 O2 2.573(2) 2_556
Th1 O2 2.573(2) .
Th1 O3 2.630(2) .
Th1 O3 2.630(2) 2_556
Th1 O4 2.882(2) 2_556
Th1 O4 2.882(2) .
Th1 Th1 3.9818(3) 5_567
Th1 Th1 3.9818(3) 5_566
O1 Th1 2.374(2) 5_566
O1 H3 0.935(19) .
O2 H1 0.946(19) .
O2 H2 0.935(19) .
O3 N1 1.275(4) .
O4 N1 1.264(3) .
O5 N1 1.218(3) .
